data_4327962
loop_
_publ_author_name
'Anna Do\/l\;ega'
'Wojciech Marynowski'
'Katarzyna Baranowska'
'Maciej \'Smiechowski'
'Janusz Stangret'

_publ_contact_author_address
;
Department of Chemistry
Gda\'nsk University of Technology
Narutowicza 11/12,
PL-80233 Gda\'nsk, Poland
;
_publ_contact_author_email anna.dolega@pg.gda.pl
_publ_contact_author_fax '048 58 3472694'
_publ_contact_author_name 'Dolega, Anna'
_publ_contact_author_phone '048 58 3472351'
_publ_section_title
;
 Intramolecular Interactions in Crystals of
 Tris(2,6-diisopropylphenoxy)silanethiol and Its Sodium Salts
;
_journal_name_full 'Inorganic Chemistry'
_journal_page_first 836
_journal_page_last 843
_journal_paper_doi 10.1021/ic2013073
_journal_volume 51
_journal_year 2012
_chemical_compound_source 'synthesis as described'
_chemical_formula_moiety 'C36 H51 O3 S Si, C36 H44 Na O10, 2(C7 H8)'
_chemical_formula_sum 'C86 H111 Na O13 S Si'
_chemical_formula_weight 1435.89
_chemical_name_systematic
;
 ?
;
_space_group_IT_number 2
_symmetry_cell_setting triclinic
_symmetry_Int_Tables_number 2
_symmetry_space_group_name_Hall '-P 1'
_symmetry_space_group_name_H-M 'P -1'
_atom_sites_solution_hydrogens geom
_atom_sites_solution_primary direct
_atom_sites_solution_secondary difmap
_audit_conform_dict_location ftp://ftp.iucr.org/pub/cif_core.dic
_audit_conform_dict_name cif_core.dic
_audit_conform_dict_version 2.3
_audit_creation_date 2010-12-02T20:27:18-00:00
_audit_creation_method 'WinGX routine CIF_UPDATE'
_cell_angle_alpha 82.752(4)
_cell_angle_beta 87.179(4)
_cell_angle_gamma 68.636(4)
_cell_formula_units_Z 2
_cell_length_a 15.0557(6)
_cell_length_b 16.9264(8)
_cell_length_c 16.9715(7)
_cell_measurement_reflns_used 11788
_cell_measurement_temperature 120(2)
_cell_measurement_theta_max 28.7122
_cell_measurement_theta_min 2.4146
_cell_measurement_wavelength 0.71073
_cell_volume 3995.6(3)
_computing_cell_refinement
;
        CrysAlis RED (Oxford Diffraction, 2006)

;
_computing_data_collection
;
        CrysAlis CCD (Oxford Diffraction, 2006)

;
_computing_data_reduction
;
        CrysAlis RED (Oxford Diffraction, 2006)

;
_computing_molecular_graphics 'Ortep-3 for Windows (Farrugia, 1997)'
_computing_publication_material 'WinGX publication routines (Farrugia, 1999)'
_computing_structure_refinement 'SHELXL-97 (Sheldrick, 2008)'
_computing_structure_solution 'SHELXS-97 (Sheldrick, 2008)'
_diffrn_ambient_temperature 120(2)
_diffrn_detector_area_resol_mean 8.1883
_diffrn_measured_fraction_theta_full 0.998
_diffrn_measured_fraction_theta_max 0.998
_diffrn_measurement_device_type 'Xcalibur, Sapphire2, large Be window'
_diffrn_measurement_method '\w scans'
_diffrn_orient_matrix_UB_11 -0.0484027
_diffrn_orient_matrix_UB_12 0.0276786
_diffrn_orient_matrix_UB_13 0.0011581
_diffrn_orient_matrix_UB_21 -0.0068542
_diffrn_orient_matrix_UB_22 -0.0239803
_diffrn_orient_matrix_UB_23 0.0356087
_diffrn_orient_matrix_UB_31 0.013013
_diffrn_orient_matrix_UB_32 0.026671
_diffrn_orient_matrix_UB_33 0.0224868
_diffrn_radiation_monochromator graphite
_diffrn_radiation_probe x-ray
_diffrn_radiation_type MoK\a
_diffrn_radiation_wavelength 0.71073
_diffrn_reflns_av_R_equivalents 0.0433
_diffrn_reflns_av_unetI/netI 0.0658
_diffrn_reflns_limit_h_max 18
_diffrn_reflns_limit_h_min -14
_diffrn_reflns_limit_k_max 20
_diffrn_reflns_limit_k_min -19
_diffrn_reflns_limit_l_max 20
_diffrn_reflns_limit_l_min -20
_diffrn_reflns_number 25869
_diffrn_reflns_theta_full 25.5
_diffrn_reflns_theta_max 25.5
_diffrn_reflns_theta_min 2.42
_exptl_absorpt_coefficient_mu 0.122
_exptl_absorpt_correction_type none
_exptl_crystal_colour colourless
_exptl_crystal_density_diffrn 1.193
_exptl_crystal_description prism
_exptl_crystal_F_000 1544
_exptl_crystal_size_max 0.26
_exptl_crystal_size_mid 0.22
_exptl_crystal_size_min 0.18
_refine_diff_density_max 1.143
_refine_diff_density_min -0.363
_refine_diff_density_rms 0.088
_refine_ls_extinction_method none
_refine_ls_goodness_of_fit_ref 1.08
_refine_ls_hydrogen_treatment constr
_refine_ls_matrix_type full
_refine_ls_number_parameters 933
_refine_ls_number_reflns 14837
_refine_ls_number_restraints 0
_refine_ls_restrained_S_all 1.08
_refine_ls_R_factor_all 0.0973
_refine_ls_R_factor_gt 0.0686
_refine_ls_shift/su_max 0.019
_refine_ls_shift/su_mean 0
_refine_ls_structure_factor_coef Fsqd
_refine_ls_weighting_details 'calc w=1/[\s^2^(Fo^2^)+(0.0991P)^2^+4.4683P] where P=(Fo^2^+2Fc^2^)/3'
_refine_ls_weighting_scheme calc
_refine_ls_wR_factor_gt 0.1977
_refine_ls_wR_factor_ref 0.2063
_reflns_number_gt 9767
_reflns_number_total 14837
_reflns_threshold_expression >2\s(I)
_cod_data_source_file ic2013073_si_001_4.cif
_cod_data_source_block ania80_5
_cod_database_code 4327962

loop_
_symmetry_equiv_pos_as_xyz
'x, y, z'
'-x, -y, -z'

loop_
_atom_site_label
_atom_site_type_symbol
_atom_site_fract_x
_atom_site_fract_y
_atom_site_fract_z
_atom_site_U_iso_or_equiv
_atom_site_adp_type
_atom_site_occupancy
_atom_site_symmetry_multiplicity
_atom_site_calc_flag
_atom_site_refinement_flags
C1 C 0.1336(2) 0.4022(2) 0.13618(19) 0.0202(7) Uani 1 1 d .
C2 C 0.1297(2) 0.4866(2) 0.11488(19) 0.0210(7) Uani 1 1 d .
C3 C 0.0410(3) 0.5493(2) 0.0956(2) 0.0246(8) Uani 1 1 d .
H3 H 0.0365 0.6068 0.082 0.03 Uiso 1 1 calc R
C4 C -0.0404(3) 0.5301(2) 0.0958(2) 0.0265(8) Uani 1 1 d .
H4 H -0.1001 0.5741 0.0826 0.032 Uiso 1 1 calc R
C5 C -0.0348(3) 0.4464(2) 0.1153(2) 0.0253(8) Uani 1 1 d .
H5 H -0.0912 0.4336 0.1149 0.03 Uiso 1 1 calc R
C6 C 0.0518(2) 0.3806(2) 0.13558(19) 0.0202(7) Uani 1 1 d .
C7 C 0.2197(3) 0.5082(2) 0.1094(2) 0.0249(8) Uani 1 1 d .
H7 H 0.2739 0.4559 0.1305 0.03 Uiso 1 1 calc R
C8 C 0.2117(3) 0.5787(3) 0.1595(3) 0.0440(11) Uani 1 1 d .
H8A H 0.1611 0.6316 0.1382 0.066 Uiso 1 1 calc R
H8B H 0.2724 0.5878 0.1582 0.066 Uiso 1 1 calc R
H8C H 0.1963 0.5623 0.2144 0.066 Uiso 1 1 calc R
C9 C 0.2418(3) 0.5319(3) 0.0226(2) 0.0380(10) Uani 1 1 d .
H9A H 0.2486 0.4846 -0.0079 0.057 Uiso 1 1 calc R
H9B H 0.3013 0.5433 0.0196 0.057 Uiso 1 1 calc R
H9C H 0.1896 0.5831 0.0005 0.057 Uiso 1 1 calc R
C10 C 0.0568(3) 0.2884(2) 0.1508(2) 0.0252(8) Uani 1 1 d .
H10 H 0.1229 0.2522 0.1689 0.03 Uiso 1 1 calc R
C11 C 0.0397(3) 0.2589(3) 0.0724(2) 0.0377(10) Uani 1 1 d .
H11A H -0.026 0.2912 0.0547 0.057 Uiso 1 1 calc R
H11B H 0.0501 0.1979 0.0809 0.057 Uiso 1 1 calc R
H11C H 0.0841 0.269 0.0317 0.057 Uiso 1 1 calc R
C12 C -0.0123(3) 0.2751(3) 0.2154(3) 0.0369(10) Uani 1 1 d .
H12A H 0.0029 0.2904 0.2654 0.055 Uiso 1 1 calc R
H12B H -0.0064 0.215 0.2223 0.055 Uiso 1 1 calc R
H12C H -0.0777 0.3112 0.1998 0.055 Uiso 1 1 calc R
C13 C 0.1725(2) 0.2932(2) 0.37707(19) 0.0189(7) Uani 1 1 d .
C14 C 0.1227(2) 0.3748(2) 0.39988(19) 0.0191(7) Uani 1 1 d .
C15 C 0.1031(2) 0.3808(2) 0.4808(2) 0.0223(8) Uani 1 1 d .
H15 H 0.0697 0.4353 0.4979 0.027 Uiso 1 1 calc R
C16 C 0.1312(2) 0.3096(2) 0.5367(2) 0.0243(8) Uani 1 1 d .
H16 H 0.1167 0.3154 0.5912 0.029 Uiso 1 1 calc R
C17 C 0.1804(3) 0.2297(2) 0.5128(2) 0.0250(8) Uani 1 1 d .
H17 H 0.1995 0.1809 0.5513 0.03 Uiso 1 1 calc R
C18 C 0.2024(2) 0.2199(2) 0.4328(2) 0.0220(7) Uani 1 1 d .
C19 C 0.0866(2) 0.4534(2) 0.3395(2) 0.0223(8) Uani 1 1 d .
H19 H 0.1211 0.4387 0.2884 0.027 Uiso 1 1 calc R
C20 C 0.1068(3) 0.5288(2) 0.3640(2) 0.0284(8) Uani 1 1 d .
H20A H 0.0726 0.5455 0.4134 0.043 Uiso 1 1 calc R
H20B H 0.0852 0.577 0.322 0.043 Uiso 1 1 calc R
H20C H 0.1754 0.5123 0.3722 0.043 Uiso 1 1 calc R
C21 C -0.0196(3) 0.4781(2) 0.3241(2) 0.0309(9) Uani 1 1 d .
H21A H -0.0314 0.4289 0.3086 0.046 Uiso 1 1 calc R
H21B H -0.04 0.5255 0.2813 0.046 Uiso 1 1 calc R
H21C H -0.0557 0.4958 0.3725 0.046 Uiso 1 1 calc R
C22 C 0.2566(3) 0.1330(2) 0.4048(2) 0.0291(8) Uani 1 1 d .
H22 H 0.3018 0.1413 0.3622 0.035 Uiso 1 1 calc R
C23 C 0.1904(3) 0.0985(3) 0.3680(3) 0.0462(11) Uani 1 1 d .
H23A H 0.1452 0.0892 0.4083 0.069 Uiso 1 1 calc R
H23B H 0.2279 0.0443 0.348 0.069 Uiso 1 1 calc R
H23C H 0.1553 0.1397 0.3241 0.069 Uiso 1 1 calc R
C24 C 0.3162(3) 0.0679(3) 0.4706(3) 0.0431(11) Uani 1 1 d .
H24A H 0.2738 0.0537 0.5109 0.065 Uiso 1 1 calc R
H24B H 0.3565 0.0923 0.4951 0.065 Uiso 1 1 calc R
H24C H 0.3566 0.0161 0.4479 0.065 Uiso 1 1 calc R
C25 C 0.4189(2) 0.1595(2) 0.17925(19) 0.0182(7) Uani 1 1 d .
C26 C 0.5068(2) 0.1269(2) 0.21907(19) 0.0178(7) Uani 1 1 d .
C27 C 0.5883(2) 0.0852(2) 0.1766(2) 0.0223(8) Uani 1 1 d .
H27 H 0.6481 0.0633 0.2029 0.027 Uiso 1 1 calc R
C28 C 0.5853(3) 0.0746(2) 0.0974(2) 0.0230(8) Uani 1 1 d .
H28 H 0.642 0.0463 0.0694 0.028 Uiso 1 1 calc R
C29 C 0.4976(3) 0.1060(2) 0.0599(2) 0.0235(8) Uani 1 1 d .
H29 H 0.4949 0.098 0.0058 0.028 Uiso 1 1 calc R
C30 C 0.4135(2) 0.1489(2) 0.09839(19) 0.0196(7) Uani 1 1 d .
C31 C 0.5140(2) 0.1332(2) 0.3073(2) 0.0223(7) Uani 1 1 d .
H31 H 0.4504 0.1715 0.3253 0.027 Uiso 1 1 calc R
C32 C 0.5366(3) 0.0451(2) 0.3546(2) 0.0366(10) Uani 1 1 d .
H32A H 0.4887 0.0215 0.3432 0.055 Uiso 1 1 calc R
H32B H 0.5358 0.0504 0.4115 0.055 Uiso 1 1 calc R
H32C H 0.5999 0.007 0.3395 0.055 Uiso 1 1 calc R
C33 C 0.5875(3) 0.1725(3) 0.3220(2) 0.0345(9) Uani 1 1 d .
H33A H 0.6501 0.1373 0.3027 0.052 Uiso 1 1 calc R
H33B H 0.5912 0.1751 0.3791 0.052 Uiso 1 1 calc R
H33C H 0.5685 0.2304 0.2938 0.052 Uiso 1 1 calc R
C34 C 0.3196(3) 0.1841(2) 0.0537(2) 0.0242(8) Uani 1 1 d .
H34 H 0.2671 0.2053 0.0929 0.029 Uiso 1 1 calc R
C35 C 0.3017(3) 0.1150(3) 0.0134(2) 0.0344(9) Uani 1 1 d .
H35A H 0.3502 0.0956 -0.0278 0.052 Uiso 1 1 calc R
H35B H 0.2383 0.1387 -0.0109 0.052 Uiso 1 1 calc R
H35C H 0.3052 0.0666 0.053 0.052 Uiso 1 1 calc R
C36 C 0.3165(3) 0.2599(3) -0.0078(2) 0.0345(9) Uani 1 1 d .
H36A H 0.3262 0.3042 0.0189 0.052 Uiso 1 1 calc R
H36B H 0.2543 0.2834 -0.0342 0.052 Uiso 1 1 calc R
H36C H 0.367 0.2405 -0.0474 0.052 Uiso 1 1 calc R
O1 O 0.22093(16) 0.33791(14) 0.15328(13) 0.0202(5) Uani 1 1 d .
O2 O 0.18940(16) 0.28302(14) 0.29767(13) 0.0192(5) Uani 1 1 d .
O3 O 0.33557(16) 0.19617(14) 0.22046(13) 0.0188(5) Uani 1 1 d .
Na1 Na 0.50646(11) 0.70522(9) 0.30344(9) 0.0324(4) Uani 1 1 d .
Si1 Si 0.27645(6) 0.29656(6) 0.23953(5) 0.0169(2) Uani 1 1 d .
S1 S 0.35158(6) 0.35765(6) 0.28305(5) 0.0224(2) Uani 1 1 d .
C37 C 0.5347(3) 0.5782(2) 0.1494(2) 0.0245(8) Uani 1 1 d .
C38 C 0.4987(3) 0.5261(2) 0.1178(2) 0.0264(8) Uani 1 1 d .
H38 H 0.4376 0.5496 0.0935 0.032 Uiso 1 1 calc R
C39 C 0.5513(3) 0.4370(2) 0.1209(2) 0.0263(8) Uani 1 1 d .
C40 C 0.5139(3) 0.3806(2) 0.0920(2) 0.0304(9) Uani 1 1 d .
H40 H 0.452 0.4022 0.0693 0.036 Uiso 1 1 calc R
C41 C 0.5669(3) 0.2944(3) 0.0967(2) 0.0351(10) Uani 1 1 d .
H41 H 0.541 0.2569 0.0779 0.042 Uiso 1 1 calc R
C42 C 0.6586(3) 0.2619(2) 0.1290(2) 0.0340(9) Uani 1 1 d .
H42 H 0.6949 0.2025 0.1308 0.041 Uiso 1 1 calc R
C43 C 0.6967(3) 0.3142(2) 0.1579(2) 0.0323(9) Uani 1 1 d .
H43 H 0.759 0.2909 0.18 0.039 Uiso 1 1 calc R
C44 C 0.6440(3) 0.4034(2) 0.1553(2) 0.0261(8) Uani 1 1 d .
C45 C 0.6796(3) 0.4592(2) 0.1882(2) 0.0266(8) Uani 1 1 d .
H45 H 0.741 0.4372 0.2118 0.032 Uiso 1 1 calc R
C46 C 0.6261(3) 0.5439(2) 0.1862(2) 0.0249(8) Uani 1 1 d .
C47 C 0.7458(2) 0.5808(2) 0.2446(2) 0.0253(8) Uani 1 1 d .
H47A H 0.7914 0.548 0.206 0.03 Uiso 1 1 calc R
H47B H 0.7559 0.5457 0.2969 0.03 Uiso 1 1 calc R
C48 C 0.7587(3) 0.6636(2) 0.2503(2) 0.0251(8) Uani 1 1 d .
H48A H 0.824 0.6526 0.2686 0.03 Uiso 1 1 calc R
H48B H 0.7493 0.6979 0.1975 0.03 Uiso 1 1 calc R
C49 C 0.6847(3) 0.7952(2) 0.3038(2) 0.0264(8) Uani 1 1 d .
H49A H 0.7495 0.7974 0.2975 0.032 Uiso 1 1 calc R
H49B H 0.6586 0.8159 0.3552 0.032 Uiso 1 1 calc R
C50 C 0.6223(3) 0.8530(2) 0.2373(2) 0.0272(8) Uani 1 1 d .
H50A H 0.6229 0.9115 0.236 0.033 Uiso 1 1 calc R
H50B H 0.6468 0.8319 0.1858 0.033 Uiso 1 1 calc R
C51 C 0.4635(3) 0.9120(2) 0.1914(2) 0.0298(9) Uani 1 1 d .
H51A H 0.4882 0.8988 0.1375 0.036 Uiso 1 1 calc R
H51B H 0.4569 0.9714 0.1966 0.036 Uiso 1 1 calc R
C52 C 0.3684(3) 0.9021(2) 0.2035(2) 0.0307(9) Uani 1 1 d .
H52A H 0.3437 0.9169 0.257 0.037 Uiso 1 1 calc R
H52B H 0.3228 0.9425 0.1639 0.037 Uiso 1 1 calc R
C53 C 0.3760(3) 0.7999(2) 0.1158(2) 0.0274(8) Uani 1 1 d .
H53A H 0.4256 0.8164 0.0853 0.033 Uiso 1 1 calc R
H53B H 0.3135 0.8327 0.0902 0.033 Uiso 1 1 calc R
C54 C 0.3979(3) 0.7061(2) 0.1171(2) 0.0268(8) Uani 1 1 d .
H54A H 0.3503 0.6887 0.1497 0.032 Uiso 1 1 calc R
H54B H 0.3972 0.6913 0.0626 0.032 Uiso 1 1 calc R
C55 C 0.6051(3) 0.4733(2) 0.3913(2) 0.0258(8) Uani 1 1 d .
C56 C 0.6450(3) 0.3913(2) 0.3735(2) 0.0261(8) Uani 1 1 d .
H56 H 0.6087 0.3677 0.3463 0.031 Uiso 1 1 calc R
C57 C 0.7403(3) 0.3411(2) 0.3953(2) 0.0256(8) Uani 1 1 d .
C58 C 0.7852(3) 0.2558(3) 0.3771(2) 0.0330(9) Uani 1 1 d .
H58 H 0.7504 0.2312 0.3493 0.04 Uiso 1 1 calc R
C59 C 0.8773(3) 0.2083(3) 0.3988(3) 0.0393(10) Uani 1 1 d .
H59 H 0.9054 0.151 0.3871 0.047 Uiso 1 1 calc R
C60 C 0.9306(3) 0.2444(3) 0.4384(3) 0.0377(10) Uani 1 1 d .
H60 H 0.9951 0.2117 0.4525 0.045 Uiso 1 1 calc R
C61 C 0.8898(3) 0.3265(3) 0.4567(2) 0.0308(9) Uani 1 1 d .
H61 H 0.9262 0.3499 0.4841 0.037 Uiso 1 1 calc R
C62 C 0.7944(3) 0.3773(2) 0.4356(2) 0.0250(8) Uani 1 1 d .
C63 C 0.7512(3) 0.4626(2) 0.4537(2) 0.0250(8) Uani 1 1 d .
H63 H 0.7867 0.4872 0.4806 0.03 Uiso 1 1 calc R
C64 C 0.6589(3) 0.5097(2) 0.4328(2) 0.0233(8) Uani 1 1 d .
C65 C 0.6538(3) 0.6353(2) 0.4879(2) 0.0257(8) Uani 1 1 d .
H65A H 0.7042 0.6468 0.454 0.031 Uiso 1 1 calc R
H65B H 0.6833 0.6007 0.5378 0.031 Uiso 1 1 calc R
C66 C 0.5779(3) 0.7171(2) 0.5051(2) 0.0285(8) Uani 1 1 d .
H66A H 0.528 0.7052 0.5393 0.034 Uiso 1 1 calc R
H66B H 0.6054 0.7505 0.5333 0.034 Uiso 1 1 calc R
C67 C 0.4536(3) 0.8370(2) 0.4407(2) 0.0280(8) Uani 1 1 d .
H67A H 0.4455 0.8797 0.3934 0.034 Uiso 1 1 calc R
H67B H 0.4612 0.8634 0.4875 0.034 Uiso 1 1 calc R
C68 C 0.3657(3) 0.8142(3) 0.4514(2) 0.0310(9) Uani 1 1 d .
H68A H 0.3733 0.7706 0.4978 0.037 Uiso 1 1 calc R
H68B H 0.3094 0.8654 0.4608 0.037 Uiso 1 1 calc R
C69 C 0.2766(3) 0.7505(3) 0.3893(2) 0.0351(9) Uani 1 1 d .
H69A H 0.2159 0.7975 0.3987 0.042 Uiso 1 1 calc R
H69B H 0.2884 0.7057 0.4352 0.042 Uiso 1 1 calc R
C70 C 0.2696(3) 0.7141(2) 0.3145(2) 0.0303(9) Uani 1 1 d .
H70A H 0.2146 0.6949 0.319 0.036 Uiso 1 1 calc R
H70B H 0.2577 0.7595 0.2691 0.036 Uiso 1 1 calc R
C71 C 0.3550(3) 0.5649(2) 0.3420(2) 0.0292(8) Uani 1 1 d .
H71A H 0.3076 0.5464 0.3191 0.035 Uiso 1 1 calc R
H71B H 0.3377 0.5728 0.3983 0.035 Uiso 1 1 calc R
C72 C 0.4519(3) 0.4984(2) 0.3372(2) 0.0273(8) Uani 1 1 d .
H72A H 0.4539 0.4435 0.3667 0.033 Uiso 1 1 calc R
H72B H 0.4698 0.4896 0.2812 0.033 Uiso 1 1 calc R
O4 O 0.49096(17) 0.66476(15) 0.15114(15) 0.0284(6) Uani 1 1 d .
O5 O 0.64995(17) 0.60385(16) 0.21858(16) 0.0292(6) Uani 1 1 d .
O6 O 0.69078(18) 0.70877(15) 0.30504(14) 0.0250(5) Uani 1 1 d .
O7 O 0.52785(18) 0.85435(15) 0.25008(14) 0.0270(6) Uani 1 1 d .
O8 O 0.37390(18) 0.81751(15) 0.19630(14) 0.0263(6) Uani 1 1 d .
O9 O 0.51558(18) 0.52951(16) 0.37218(16) 0.0315(6) Uani 1 1 d .
O10 O 0.60830(17) 0.59117(16) 0.44744(15) 0.0288(6) Uani 1 1 d .
O11 O 0.53739(18) 0.76432(15) 0.43111(14) 0.0257(6) Uani 1 1 d .
O12 O 0.35254(18) 0.78192(16) 0.38133(14) 0.0287(6) Uani 1 1 d .
O13 O 0.35364(18) 0.64417(16) 0.29925(14) 0.0270(6) Uani 1 1 d .
C80 C 0.0933(6) 1.0051(6) 0.1842(6) 0.135(4) Uani 1 1 d .
H80A H 0.0261 1.0425 0.1858 0.202 Uiso 1 1 calc R
H80B H 0.1334 1.04 0.1769 0.202 Uiso 1 1 calc R
H80C H 0.1101 0.9672 0.2342 0.202 Uiso 1 1 calc R
C81 C 0.1256(4) 0.9853(4) 0.0370(5) 0.0761(18) Uani 1 1 d .
H81 H 0.1287 1.0407 0.0257 0.091 Uiso 1 1 calc R
C82 C 0.1367(4) 0.9340(5) -0.0222(5) 0.0827(19) Uani 1 1 d .
H82 H 0.1498 0.9547 -0.0745 0.099 Uiso 1 1 calc R
C83 C 0.1303(4) 0.8592(5) -0.0110(5) 0.085(2) Uani 1 1 d .
H83 H 0.1363 0.8272 -0.0544 0.102 Uiso 1 1 calc R
C84 C 0.1150(5) 0.8275(4) 0.0628(5) 0.087(2) Uani 1 1 d .
H84 H 0.1114 0.7722 0.0714 0.104 Uiso 1 1 calc R
C85 C 0.1044(5) 0.8735(4) 0.1267(4) 0.0787(18) Uani 1 1 d .
H85 H 0.0937 0.8494 0.1783 0.094 Uiso 1 1 calc R
C86 C 0.1092(4) 0.9529(4) 0.1168(4) 0.0748(18) Uani 1 1 d .
C73 C 0.9372(5) 0.9202(6) 0.3704(4) 0.102(3) Uani 1 1 d .
H73A H 0.9169 0.982 0.3555 0.153 Uiso 1 1 calc R
H73B H 1.0049 0.8972 0.3848 0.153 Uiso 1 1 calc R
H73C H 0.8994 0.9085 0.416 0.153 Uiso 1 1 calc R
C74 C 0.9227(4) 0.8788(4) 0.3020(4) 0.0721(17) Uani 1 1 d .
C75 C 0.8600(4) 0.9263(4) 0.2429(3) 0.0621(14) Uani 1 1 d .
H75 H 0.8255 0.9853 0.2459 0.075 Uiso 1 1 calc R
C76 C 0.8466(4) 0.8886(4) 0.1788(4) 0.0713(16) Uani 1 1 d .
H76 H 0.802 0.9223 0.1389 0.086 Uiso 1 1 calc R
C77 C 0.8964(4) 0.8037(4) 0.1713(3) 0.0592(13) Uani 1 1 d .
H77 H 0.8894 0.7785 0.1262 0.071 Uiso 1 1 calc R
C78 C 0.9570(4) 0.7571(4) 0.2327(4) 0.0686(16) Uani 1 1 d .
H78 H 0.9902 0.6977 0.2307 0.082 Uiso 1 1 calc R
C79 C 0.9711(4) 0.7931(4) 0.2962(4) 0.0648(16) Uani 1 1 d .
H79 H 1.0145 0.759 0.3367 0.078 Uiso 1 1 calc R

loop_
_atom_site_aniso_label
_atom_site_aniso_U_11
_atom_site_aniso_U_22
_atom_site_aniso_U_33
_atom_site_aniso_U_23
_atom_site_aniso_U_13
_atom_site_aniso_U_12
C1 0.0227(18) 0.0231(18) 0.0106(16) 0.0006(14) -0.0026(13) -0.0039(15)
C2 0.0265(19) 0.0221(18) 0.0121(16) 0.0026(14) -0.0035(14) -0.0070(15)
C3 0.031(2) 0.0219(19) 0.0166(17) 0.0046(15) -0.0038(15) -0.0061(16)
C4 0.025(2) 0.029(2) 0.0183(18) 0.0009(15) -0.0031(15) -0.0020(16)
C5 0.0229(19) 0.035(2) 0.0186(18) -0.0016(16) -0.0019(15) -0.0118(17)
C6 0.0251(19) 0.0214(18) 0.0112(16) 0.0004(14) -0.0027(14) -0.0053(15)
C7 0.029(2) 0.027(2) 0.0172(17) 0.0053(15) -0.0026(15) -0.0112(16)
C8 0.047(3) 0.055(3) 0.045(3) -0.015(2) 0.003(2) -0.032(2)
C9 0.032(2) 0.056(3) 0.026(2) 0.007(2) -0.0010(17) -0.020(2)
C10 0.027(2) 0.0248(19) 0.0245(19) -0.0022(16) -0.0040(15) -0.0096(16)
C11 0.053(3) 0.029(2) 0.031(2) -0.0028(18) -0.010(2) -0.013(2)
C12 0.038(2) 0.032(2) 0.041(2) 0.0020(19) 0.0045(19) -0.0153(19)
C13 0.0178(17) 0.0230(18) 0.0153(16) -0.0024(14) -0.0009(13) -0.0067(14)
C14 0.0170(17) 0.0218(18) 0.0164(17) -0.0009(14) 0.0003(13) -0.0048(14)
C15 0.0198(18) 0.0241(19) 0.0214(18) -0.0065(15) 0.0008(14) -0.0048(15)
C16 0.027(2) 0.034(2) 0.0115(16) -0.0018(15) 0.0023(14) -0.0098(16)
C17 0.026(2) 0.028(2) 0.0190(18) 0.0048(15) -0.0032(15) -0.0098(16)
C18 0.0197(18) 0.0248(19) 0.0197(18) 0.0002(15) -0.0008(14) -0.0068(15)
C19 0.0225(18) 0.0227(18) 0.0150(17) -0.0033(14) 0.0054(14) -0.0004(15)
C20 0.029(2) 0.026(2) 0.0255(19) 0.0003(16) 0.0015(16) -0.0064(16)
C21 0.033(2) 0.029(2) 0.027(2) -0.0015(17) -0.0076(17) -0.0066(17)
C22 0.034(2) 0.0211(19) 0.0242(19) 0.0023(16) 0.0030(16) -0.0023(16)
C23 0.059(3) 0.028(2) 0.048(3) -0.012(2) -0.001(2) -0.008(2)
C24 0.045(3) 0.027(2) 0.041(3) 0.0067(19) 0.003(2) 0.0012(19)
C25 0.0243(18) 0.0134(16) 0.0162(16) -0.0022(13) 0.0000(14) -0.0059(14)
C26 0.0229(18) 0.0110(16) 0.0169(17) -0.0003(13) -0.0016(14) -0.0032(14)
C27 0.0221(18) 0.0188(18) 0.0255(19) -0.0030(15) -0.0008(15) -0.0065(15)
C28 0.0265(19) 0.0177(18) 0.0233(18) -0.0066(15) 0.0081(15) -0.0060(15)
C29 0.034(2) 0.0212(18) 0.0153(17) -0.0039(14) 0.0031(15) -0.0091(16)
C30 0.0289(19) 0.0155(17) 0.0147(16) -0.0013(13) -0.0008(14) -0.0086(15)
C31 0.0213(18) 0.0215(18) 0.0188(17) -0.0044(14) -0.0012(14) -0.0007(15)
C32 0.058(3) 0.029(2) 0.0183(19) -0.0010(17) -0.0051(18) -0.010(2)
C33 0.036(2) 0.048(3) 0.024(2) -0.0131(19) 0.0001(17) -0.017(2)
C34 0.030(2) 0.0239(19) 0.0159(17) -0.0043(15) -0.0026(15) -0.0052(16)
C35 0.035(2) 0.035(2) 0.034(2) -0.0113(18) -0.0090(18) -0.0095(18)
C36 0.040(2) 0.032(2) 0.024(2) 0.0013(17) -0.0068(17) -0.0047(18)
O1 0.0212(13) 0.0203(12) 0.0155(12) -0.0006(10) -0.0020(9) -0.0034(10)
O2 0.0213(12) 0.0215(12) 0.0140(11) -0.0043(10) 0.0011(9) -0.0062(10)
O3 0.0215(12) 0.0191(12) 0.0134(11) -0.0020(9) 0.0003(9) -0.0044(10)
Na1 0.0362(9) 0.0305(8) 0.0287(8) -0.0069(7) 0.0018(7) -0.0090(7)
Si1 0.0192(5) 0.0167(5) 0.0129(4) -0.0020(4) -0.0015(4) -0.0041(4)
S1 0.0261(5) 0.0212(5) 0.0205(4) -0.0032(4) -0.0042(4) -0.0085(4)
C37 0.0259(19) 0.0226(19) 0.0236(19) -0.0040(15) 0.0044(15) -0.0073(16)
C38 0.026(2) 0.028(2) 0.0240(19) -0.0016(16) 0.0004(15) -0.0086(16)
C39 0.036(2) 0.027(2) 0.0171(17) -0.0026(15) 0.0059(16) -0.0139(17)
C40 0.041(2) 0.033(2) 0.0212(19) -0.0057(17) 0.0031(17) -0.0174(19)
C41 0.052(3) 0.034(2) 0.029(2) -0.0097(18) 0.0092(19) -0.025(2)
C42 0.045(3) 0.0191(19) 0.037(2) -0.0033(17) 0.0073(19) -0.0107(18)
C43 0.037(2) 0.024(2) 0.033(2) -0.0002(17) 0.0032(18) -0.0089(18)
C44 0.033(2) 0.0241(19) 0.0205(18) -0.0028(15) 0.0087(16) -0.0110(17)
C45 0.025(2) 0.030(2) 0.0233(19) -0.0050(16) 0.0048(15) -0.0083(16)
C46 0.028(2) 0.026(2) 0.0230(18) -0.0069(16) 0.0056(15) -0.0129(16)
C47 0.0209(19) 0.0241(19) 0.0271(19) -0.0007(16) -0.0021(15) -0.0042(15)
C48 0.0221(19) 0.0251(19) 0.0262(19) -0.0004(16) 0.0011(15) -0.0073(16)
C49 0.034(2) 0.026(2) 0.0231(19) -0.0057(16) 0.0015(16) -0.0154(17)
C50 0.036(2) 0.0240(19) 0.0231(19) -0.0030(16) 0.0038(16) -0.0135(17)
C51 0.044(2) 0.0193(19) 0.0230(19) 0.0051(15) -0.0068(17) -0.0094(17)
C52 0.039(2) 0.0199(19) 0.028(2) -0.0013(16) -0.0057(17) -0.0035(17)
C53 0.033(2) 0.027(2) 0.0209(18) -0.0017(16) 0.0006(16) -0.0099(17)
C54 0.026(2) 0.029(2) 0.0241(19) -0.0019(16) -0.0039(15) -0.0087(16)
C55 0.025(2) 0.030(2) 0.0241(19) 0.0002(16) -0.0020(15) -0.0119(16)
C56 0.034(2) 0.028(2) 0.0205(18) -0.0027(16) -0.0023(16) -0.0157(17)
C57 0.031(2) 0.027(2) 0.0173(17) 0.0026(15) 0.0041(15) -0.0115(17)
C58 0.038(2) 0.032(2) 0.030(2) -0.0037(17) 0.0021(17) -0.0138(19)
C59 0.038(2) 0.031(2) 0.044(3) -0.0025(19) 0.004(2) -0.0071(19)
C60 0.030(2) 0.037(2) 0.040(2) 0.0010(19) 0.0014(18) -0.0077(19)
C61 0.029(2) 0.036(2) 0.027(2) 0.0007(17) -0.0020(16) -0.0131(18)
C62 0.030(2) 0.029(2) 0.0155(17) 0.0039(15) 0.0009(15) -0.0127(17)
C63 0.031(2) 0.031(2) 0.0184(18) 0.0006(15) -0.0016(15) -0.0178(17)
C64 0.027(2) 0.0265(19) 0.0181(17) -0.0006(15) 0.0004(15) -0.0124(16)
C65 0.030(2) 0.029(2) 0.0213(18) -0.0003(15) -0.0041(15) -0.0136(16)
C66 0.042(2) 0.027(2) 0.0177(18) -0.0017(15) -0.0031(16) -0.0142(18)
C67 0.038(2) 0.024(2) 0.0196(18) -0.0041(15) 0.0027(16) -0.0089(17)
C68 0.037(2) 0.032(2) 0.0216(19) -0.0071(17) 0.0021(16) -0.0093(18)
C69 0.033(2) 0.042(2) 0.031(2) -0.0047(19) 0.0062(18) -0.0156(19)
C70 0.030(2) 0.033(2) 0.028(2) 0.0006(17) -0.0031(16) -0.0128(18)
C71 0.030(2) 0.033(2) 0.027(2) 0.0067(17) -0.0050(16) -0.0171(17)
C72 0.033(2) 0.032(2) 0.0232(19) 0.0000(16) -0.0059(16) -0.0185(17)
O4 0.0267(14) 0.0228(14) 0.0346(15) -0.0046(11) -0.0040(11) -0.0067(11)
O5 0.0240(14) 0.0248(14) 0.0390(15) -0.0089(12) -0.0032(11) -0.0071(11)
O6 0.0329(14) 0.0215(13) 0.0201(12) -0.0016(10) 0.0017(11) -0.0096(11)
O7 0.0334(15) 0.0251(14) 0.0201(13) 0.0044(11) -0.0032(11) -0.0094(11)
O8 0.0355(15) 0.0213(13) 0.0204(13) 0.0003(10) -0.0005(11) -0.0091(11)
O9 0.0282(14) 0.0272(14) 0.0404(16) -0.0052(12) -0.0110(12) -0.0098(12)
O10 0.0253(14) 0.0264(14) 0.0344(15) -0.0070(12) -0.0057(11) -0.0073(11)
O11 0.0325(14) 0.0251(13) 0.0175(12) -0.0010(10) -0.0005(11) -0.0082(11)
O12 0.0329(15) 0.0346(15) 0.0202(13) -0.0029(11) 0.0031(11) -0.0145(12)
O13 0.0291(14) 0.0296(14) 0.0225(13) 0.0028(11) -0.0010(11) -0.0125(12)
C80 0.090(6) 0.172(9) 0.160(9) -0.099(8) 0.028(6) -0.047(6)
C81 0.065(4) 0.042(3) 0.112(6) 0.015(3) 0.003(4) -0.016(3)
C82 0.067(4) 0.085(5) 0.094(5) -0.003(4) 0.008(4) -0.028(4)
C83 0.060(4) 0.096(5) 0.109(6) -0.030(5) 0.016(4) -0.037(4)
C84 0.079(5) 0.059(4) 0.118(6) -0.002(4) 0.008(4) -0.023(3)
C85 0.079(4) 0.082(5) 0.071(4) 0.017(4) 0.006(3) -0.034(4)
C86 0.049(3) 0.067(4) 0.104(5) -0.022(4) 0.015(3) -0.014(3)
C73 0.100(6) 0.157(8) 0.069(4) 0.006(5) -0.008(4) -0.075(6)
C74 0.064(4) 0.087(5) 0.074(4) -0.002(4) 0.013(3) -0.042(4)
C75 0.053(3) 0.058(3) 0.069(4) 0.010(3) 0.000(3) -0.019(3)
C76 0.069(4) 0.072(4) 0.069(4) 0.015(3) -0.011(3) -0.027(3)
C77 0.057(3) 0.056(3) 0.059(3) 0.009(3) -0.001(3) -0.021(3)
C78 0.049(3) 0.080(4) 0.068(4) 0.016(3) 0.004(3) -0.021(3)
C79 0.044(3) 0.076(4) 0.062(4) 0.027(3) -0.008(3) -0.018(3)

loop_
_atom_type_symbol
_atom_type_description
_atom_type_scat_dispersion_real
_atom_type_scat_dispersion_imag
_atom_type_scat_source
C C 0.0033 0.0016 'International Tables Vol C Tables 4.2.6.8 and 6.1.1.4'
O O 0.0106 0.006 'International Tables Vol C Tables 4.2.6.8 and 6.1.1.4'
Na Na 0.0362 0.0249 'International Tables Vol C Tables 4.2.6.8 and 6.1.1.4'
Si Si 0.0817 0.0704 'International Tables Vol C Tables 4.2.6.8 and 6.1.1.4'
S S 0.1246 0.1234 'International Tables Vol C Tables 4.2.6.8 and 6.1.1.4'
H H 0 0 'International Tables Vol C Tables 4.2.6.8 and 6.1.1.4'

loop_
_geom_angle_atom_site_label_1
_geom_angle_atom_site_label_2
_geom_angle_atom_site_label_3
_geom_angle
O1 C1 C6 118.9(3)
O1 C1 C2 119.3(3)
C6 C1 C2 121.7(3)
C3 C2 C1 117.8(3)
C3 C2 C7 120.9(3)
C1 C2 C7 121.3(3)
C4 C3 C2 121.7(3)
C4 C3 H3 119.1
C2 C3 H3 119.1
C3 C4 C5 119.7(3)
C3 C4 H4 120.1
C5 C4 H4 120.1
C4 C5 C6 121.5(3)
C4 C5 H5 119.3
C6 C5 H5 119.3
C5 C6 C1 117.6(3)
C5 C6 C10 120.1(3)
C1 C6 C10 122.1(3)
C8 C7 C2 111.5(3)
C8 C7 C9 111.3(3)
C2 C7 C9 110.2(3)
C8 C7 H7 107.9
C2 C7 H7 107.9
C9 C7 H7 107.9
C7 C8 H8A 109.5
C7 C8 H8B 109.5
H8A C8 H8B 109.5
C7 C8 H8C 109.5
H8A C8 H8C 109.5
H8B C8 H8C 109.5
C7 C9 H9A 109.5
C7 C9 H9B 109.5
H9A C9 H9B 109.5
C7 C9 H9C 109.5
H9A C9 H9C 109.5
H9B C9 H9C 109.5
C6 C10 C12 113.0(3)
C6 C10 C11 109.6(3)
C12 C10 C11 111.0(3)
C6 C10 H10 107.7
C12 C10 H10 107.7
C11 C10 H10 107.7
C10 C11 H11A 109.5
C10 C11 H11B 109.5
H11A C11 H11B 109.5
C10 C11 H11C 109.5
H11A C11 H11C 109.5
H11B C11 H11C 109.5
C10 C12 H12A 109.5
C10 C12 H12B 109.5
H12A C12 H12B 109.5
C10 C12 H12C 109.5
H12A C12 H12C 109.5
H12B C12 H12C 109.5
O2 C13 C14 119.9(3)
O2 C13 C18 118.2(3)
C14 C13 C18 121.9(3)
C15 C14 C13 117.5(3)
C15 C14 C19 120.6(3)
C13 C14 C19 121.9(3)
C16 C15 C14 121.8(3)
C16 C15 H15 119.1
C14 C15 H15 119.1
C15 C16 C17 119.8(3)
C15 C16 H16 120.1
C17 C16 H16 120.1
C16 C17 C18 121.0(3)
C16 C17 H17 119.5
C18 C17 H17 119.5
C17 C18 C13 118.1(3)
C17 C18 C22 122.2(3)
C13 C18 C22 119.7(3)
C14 C19 C20 112.3(3)
C14 C19 C21 110.9(3)
C20 C19 C21 110.5(3)
C14 C19 H19 107.6
C20 C19 H19 107.6
C21 C19 H19 107.6
C19 C20 H20A 109.5
C19 C20 H20B 109.5
H20A C20 H20B 109.5
C19 C20 H20C 109.5
H20A C20 H20C 109.5
H20B C20 H20C 109.5
C19 C21 H21A 109.5
C19 C21 H21B 109.5
H21A C21 H21B 109.5
C19 C21 H21C 109.5
H21A C21 H21C 109.5
H21B C21 H21C 109.5
C23 C22 C18 111.7(3)
C23 C22 C24 110.6(3)
C18 C22 C24 112.7(3)
C23 C22 H22 107.2
C18 C22 H22 107.2
C24 C22 H22 107.2
C22 C23 H23A 109.5
C22 C23 H23B 109.5
H23A C23 H23B 109.5
C22 C23 H23C 109.5
H23A C23 H23C 109.5
H23B C23 H23C 109.5
C22 C24 H24A 109.5
C22 C24 H24B 109.5
H24A C24 H24B 109.5
C22 C24 H24C 109.5
H24A C24 H24C 109.5
H24B C24 H24C 109.5
O3 C25 C26 120.0(3)
O3 C25 C30 119.0(3)
C26 C25 C30 120.7(3)
C27 C26 C25 118.2(3)
C27 C26 C31 119.9(3)
C25 C26 C31 121.8(3)
C28 C27 C26 122.3(3)
C28 C27 H27 118.9
C26 C27 H27 118.9
C27 C28 C29 118.4(3)
C27 C28 H28 120.8
C29 C28 H28 120.8
C28 C29 C30 122.5(3)
C28 C29 H29 118.8
C30 C29 H29 118.8
C29 C30 C25 117.9(3)
C29 C30 C34 120.2(3)
C25 C30 C34 121.9(3)
C26 C31 C32 109.9(3)
C26 C31 C33 111.3(3)
C32 C31 C33 111.7(3)
C26 C31 H31 108
C32 C31 H31 108
C33 C31 H31 108
C31 C32 H32A 109.5
C31 C32 H32B 109.5
H32A C32 H32B 109.5
C31 C32 H32C 109.5
H32A C32 H32C 109.5
H32B C32 H32C 109.5
C31 C33 H33A 109.5
C31 C33 H33B 109.5
H33A C33 H33B 109.5
C31 C33 H33C 109.5
H33A C33 H33C 109.5
H33B C33 H33C 109.5
C30 C34 C35 111.8(3)
C30 C34 C36 110.7(3)
C35 C34 C36 110.4(3)
C30 C34 H34 107.9
C35 C34 H34 107.9
C36 C34 H34 107.9
C34 C35 H35A 109.5
C34 C35 H35B 109.5
H35A C35 H35B 109.5
C34 C35 H35C 109.5
H35A C35 H35C 109.5
H35B C35 H35C 109.5
C34 C36 H36A 109.5
C34 C36 H36B 109.5
H36A C36 H36B 109.5
C34 C36 H36C 109.5
H36A C36 H36C 109.5
H36B C36 H36C 109.5
C1 O1 Si1 130.7(2)
C13 O2 Si1 128.9(2)
C25 O3 Si1 132.1(2)
O12 Na1 O11 66.09(8)
O12 Na1 O7 92.03(9)
O11 Na1 O7 74.89(8)
O12 Na1 O5 168.87(10)
O11 Na1 O5 122.26(9)
O7 Na1 O5 97.31(9)
O12 Na1 O8 71.82(8)
O11 Na1 O8 117.40(9)
O7 Na1 O8 62.39(8)
O5 Na1 O8 107.27(9)
O12 Na1 O4 119.30(9)
O11 Na1 O4 168.22(10)
O7 Na1 O4 94.05(8)
O5 Na1 O4 54.16(8)
O8 Na1 O4 58.70(8)
O12 Na1 O6 132.00(9)
O11 Na1 O6 68.04(8)
O7 Na1 O6 62.76(8)
O5 Na1 O6 58.48(7)
O8 Na1 O6 119.92(9)
O4 Na1 O6 103.53(8)
O12 Na1 O13 63.06(8)
O11 Na1 O13 120.59(9)
O7 Na1 O13 133.78(9)
O5 Na1 O13 105.90(8)
O8 Na1 O13 72.65(8)
O4 Na1 O13 70.02(8)
O6 Na1 O13 161.29(9)
O12 Na1 O9 93.59(9)
O11 Na1 O9 100.65(9)
O7 Na1 O9 170.66(9)
O5 Na1 O9 77.97(8)
O8 Na1 O9 126.59(8)
O4 Na1 O9 89.69(8)
O6 Na1 O9 108.05(8)
O13 Na1 O9 55.55(7)
O12 Na1 O10 94.21(9)
O11 Na1 O10 56.99(7)
O7 Na1 O10 123.11(8)
O5 Na1 O10 85.77(9)
O8 Na1 O10 165.63(9)
O4 Na1 O10 129.64(9)
O6 Na1 O10 71.79(8)
O13 Na1 O10 98.36(8)
O9 Na1 O10 49.01(7)
O1 Si1 O2 102.30(12)
O1 Si1 O3 99.96(11)
O2 Si1 O3 100.29(12)
O1 Si1 S1 118.02(9)
O2 Si1 S1 115.99(9)
O3 Si1 S1 117.36(9)
C38 C37 O4 126.5(3)
C38 C37 C46 120.3(3)
O4 C37 C46 113.1(3)
C37 C38 C39 120.7(3)
C37 C38 H38 119.6
C39 C38 H38 119.6
C40 C39 C38 122.0(4)
C40 C39 C44 119.1(3)
C38 C39 C44 118.8(3)
C41 C40 C39 120.2(4)
C41 C40 H40 119.9
C39 C40 H40 119.9
C40 C41 C42 120.5(4)
C40 C41 H41 119.8
C42 C41 H41 119.8
C43 C42 C41 120.9(4)
C43 C42 H42 119.6
C41 C42 H42 119.6
C42 C43 C44 120.6(4)
C42 C43 H43 119.7
C44 C43 H43 119.7
C45 C44 C43 122.1(4)
C45 C44 C39 119.2(3)
C43 C44 C39 118.7(3)
C46 C45 C44 120.4(3)
C46 C45 H45 119.8
C44 C45 H45 119.8
C45 C46 O5 126.4(3)
C45 C46 C37 120.4(3)
O5 C46 C37 113.1(3)
O5 C47 C48 105.5(3)
O5 C47 H47A 110.7
C48 C47 H47A 110.7
O5 C47 H47B 110.7
C48 C47 H47B 110.7
H47A C47 H47B 108.8
O6 C48 C47 108.5(3)
O6 C48 H48A 110
C47 C48 H48A 110
O6 C48 H48B 110
C47 C48 H48B 110
H48A C48 H48B 108.4
O6 C49 C50 111.9(3)
O6 C49 H49A 109.2
C50 C49 H49A 109.2
O6 C49 H49B 109.2
C50 C49 H49B 109.2
H49A C49 H49B 107.9
O7 C50 C49 108.8(3)
O7 C50 H50A 109.9
C49 C50 H50A 109.9
O7 C50 H50B 109.9
C49 C50 H50B 109.9
H50A C50 H50B 108.3
O7 C51 C52 108.3(3)
O7 C51 H51A 110
C52 C51 H51A 110
O7 C51 H51B 110
C52 C51 H51B 110
H51A C51 H51B 108.4
O8 C52 C51 112.3(3)
O8 C52 H52A 109.1
C51 C52 H52A 109.1
O8 C52 H52B 109.1
C51 C52 H52B 109.1
H52A C52 H52B 107.9
O8 C53 C54 107.6(3)
O8 C53 H53A 110.2
C54 C53 H53A 110.2
O8 C53 H53B 110.2
C54 C53 H53B 110.2
H53A C53 H53B 108.5
O4 C54 C53 105.9(3)
O4 C54 H54A 110.6
C53 C54 H54A 110.6
O4 C54 H54B 110.6
C53 C54 H54B 110.6
H54A C54 H54B 108.7
O9 C55 C56 126.7(3)
O9 C55 C64 112.8(3)
C56 C55 C64 120.5(3)
C55 C56 C57 120.3(3)
C55 C56 H56 119.8
C57 C56 H56 119.8
C56 C57 C58 122.3(3)
C56 C57 C62 119.4(3)
C58 C57 C62 118.3(3)
C59 C58 C57 121.4(4)
C59 C58 H58 119.3
C57 C58 H58 119.3
C58 C59 C60 120.1(4)
C58 C59 H59 120
C60 C59 H59 120
C61 C60 C59 120.1(4)
C61 C60 H60 120
C59 C60 H60 120
C60 C61 C62 121.3(4)
C60 C61 H61 119.3
C62 C61 H61 119.3
C61 C62 C63 122.0(3)
C61 C62 C57 118.8(3)
C63 C62 C57 119.2(3)
C64 C63 C62 120.4(3)
C64 C63 H63 119.8
C62 C63 H63 119.8
O10 C64 C63 126.7(3)
O10 C64 C55 113.2(3)
C63 C64 C55 120.1(3)
O10 C65 C66 106.4(3)
O10 C65 H65A 110.4
C66 C65 H65A 110.4
O10 C65 H65B 110.4
C66 C65 H65B 110.4
H65A C65 H65B 108.6
O11 C66 C65 108.2(3)
O11 C66 H66A 110.1
C65 C66 H66A 110.1
O11 C66 H66B 110.1
C65 C66 H66B 110.1
H66A C66 H66B 108.4
O11 C67 C68 112.1(3)
O11 C67 H67A 109.2
C68 C67 H67A 109.2
O11 C67 H67B 109.2
C68 C67 H67B 109.2
H67A C67 H67B 107.9
O12 C68 C67 108.2(3)
O12 C68 H68A 110.1
C67 C68 H68A 110.1
O12 C68 H68B 110.1
C67 C68 H68B 110.1
H68A C68 H68B 108.4
O12 C69 C70 109.1(3)
O12 C69 H69A 109.9
C70 C69 H69A 109.9
O12 C69 H69B 109.9
C70 C69 H69B 109.9
H69A C69 H69B 108.3
O13 C70 C69 112.5(3)
O13 C70 H70A 109.1
C69 C70 H70A 109.1
O13 C70 H70B 109.1
C69 C70 H70B 109.1
H70A C70 H70B 107.8
O13 C71 C72 109.7(3)
O13 C71 H71A 109.7
C72 C71 H71A 109.7
O13 C71 H71B 109.7
C72 C71 H71B 109.7
H71A C71 H71B 108.2
O9 C72 C71 106.2(3)
O9 C72 H72A 110.5
C71 C72 H72A 110.5
O9 C72 H72B 110.5
C71 C72 H72B 110.5
H72A C72 H72B 108.7
C37 O4 C54 118.2(3)
C37 O4 Na1 109.5(2)
C54 O4 Na1 114.10(19)
C46 O5 C47 118.1(3)
C46 O5 Na1 113.1(2)
C47 O5 Na1 118.8(2)
C48 O6 C49 112.9(3)
C48 O6 Na1 118.29(19)
C49 O6 Na1 109.1(2)
C50 O7 C51 111.8(3)
C50 O7 Na1 117.5(2)
C51 O7 Na1 119.1(2)
C52 O8 C53 113.7(3)
C52 O8 Na1 108.7(2)
C53 O8 Na1 119.8(2)
C55 O9 C72 118.0(3)
C55 O9 Na1 114.5(2)
C72 O9 Na1 115.3(2)
C64 O10 C65 119.0(3)
C64 O10 Na1 113.4(2)
C65 O10 Na1 109.2(2)
C67 O11 C66 113.1(3)
C67 O11 Na1 105.02(19)
C66 O11 Na1 128.1(2)
C69 O12 C68 112.1(3)
C69 O12 Na1 120.8(2)
C68 O12 Na1 116.0(2)
C70 O13 C71 112.4(3)
C70 O13 Na1 105.51(19)
C71 O13 Na1 123.1(2)
C86 C80 H80A 109.5
C86 C80 H80B 109.5
H80A C80 H80B 109.5
C86 C80 H80C 109.5
H80A C80 H80C 109.5
H80B C80 H80C 109.5
C82 C81 C86 118.2(6)
C82 C81 H81 120.9
C86 C81 H81 120.9
C83 C82 C81 123.8(7)
C83 C82 H82 118.1
C81 C82 H82 118.1
C82 C83 C84 119.1(7)
C82 C83 H83 120.5
C84 C83 H83 120.5
C83 C84 C85 121.5(7)
C83 C84 H84 119.2
C85 C84 H84 119.2
C86 C85 C84 120.9(6)
C86 C85 H85 119.6
C84 C85 H85 119.6
C85 C86 C81 116.5(6)
C85 C86 C80 121.7(8)
C81 C86 C80 121.8(7)
C74 C73 H73A 109.5
C74 C73 H73B 109.5
H73A C73 H73B 109.5
C74 C73 H73C 109.5
H73A C73 H73C 109.5
H73B C73 H73C 109.5
C75 C74 C79 118.4(6)
C75 C74 C73 120.0(6)
C79 C74 C73 121.7(7)
C74 C75 C76 120.4(6)
C74 C75 H75 119.8
C76 C75 H75 119.8
C77 C76 C75 121.7(6)
C77 C76 H76 119.1
C75 C76 H76 119.1
C76 C77 C78 116.5(6)
C76 C77 H77 121.7
C78 C77 H77 121.7
C79 C78 C77 122.4(6)
C79 C78 H78 118.8
C77 C78 H78 118.8
C78 C79 C74 120.5(6)
C78 C79 H79 119.8
C74 C79 H79 119.8

loop_
_geom_bond_atom_site_label_1
_geom_bond_atom_site_label_2
_geom_bond_distance
C1 O1 1.383(4)
C1 C6 1.408(5)
C1 C2 1.408(5)
C2 C3 1.393(5)
C2 C7 1.524(5)
C3 C4 1.376(5)
C3 H3 0.95
C4 C5 1.386(5)
C4 H4 0.95
C5 C6 1.396(5)
C5 H5 0.95
C6 C10 1.523(5)
C7 C8 1.518(5)
C7 C9 1.530(5)
C7 H7 1
C8 H8A 0.98
C8 H8B 0.98
C8 H8C 0.98
C9 H9A 0.98
C9 H9B 0.98
C9 H9C 0.98
C10 C12 1.526(5)
C10 C11 1.542(5)
C10 H10 1
C11 H11A 0.98
C11 H11B 0.98
C11 H11C 0.98
C12 H12A 0.98
C12 H12B 0.98
C12 H12C 0.98
C13 O2 1.380(4)
C13 C14 1.403(5)
C13 C18 1.406(5)
C14 C15 1.400(5)
C14 C19 1.517(5)
C15 C16 1.381(5)
C15 H15 0.95
C16 C17 1.386(5)
C16 H16 0.95
C17 C18 1.397(5)
C17 H17 0.95
C18 C22 1.522(5)
C19 C20 1.524(5)
C19 C21 1.525(5)
C19 H19 1
C20 H20A 0.98
C20 H20B 0.98
C20 H20C 0.98
C21 H21A 0.98
C21 H21B 0.98
C21 H21C 0.98
C22 C23 1.517(6)
C22 C24 1.528(5)
C22 H22 1
C23 H23A 0.98
C23 H23B 0.98
C23 H23C 0.98
C24 H24A 0.98
C24 H24B 0.98
C24 H24C 0.98
C25 O3 1.380(4)
C25 C26 1.406(5)
C25 C30 1.416(4)
C26 C27 1.390(5)
C26 C31 1.526(4)
C27 C28 1.384(5)
C27 H27 0.95
C28 C29 1.384(5)
C28 H28 0.95
C29 C30 1.388(5)
C29 H29 0.95
C30 C34 1.518(5)
C31 C32 1.529(5)
C31 C33 1.530(5)
C31 H31 1
C32 H32A 0.98
C32 H32B 0.98
C32 H32C 0.98
C33 H33A 0.98
C33 H33B 0.98
C33 H33C 0.98
C34 C35 1.536(5)
C34 C36 1.537(5)
C34 H34 1
C35 H35A 0.98
C35 H35B 0.98
C35 H35C 0.98
C36 H36A 0.98
C36 H36B 0.98
C36 H36C 0.98
O1 Si1 1.663(2)
O2 Si1 1.667(2)
O3 Si1 1.671(2)
Na1 O12 2.597(3)
Na1 O11 2.626(3)
Na1 O7 2.699(3)
Na1 O5 2.702(3)
Na1 O8 2.761(3)
Na1 O4 2.798(3)
Na1 O6 2.799(3)
Na1 O13 2.852(3)
Na1 O9 3.011(3)
Na1 O10 3.012(3)
Si1 S1 2.0053(12)
C37 C38 1.362(5)
C37 O4 1.374(4)
C37 C46 1.425(5)
C38 C39 1.421(5)
C38 H38 0.95
C39 C40 1.417(5)
C39 C44 1.425(5)
C40 C41 1.378(6)
C40 H40 0.95
C41 C42 1.398(6)
C41 H41 0.95
C42 C43 1.365(5)
C42 H42 0.95
C43 C44 1.422(5)
C43 H43 0.95
C44 C45 1.422(5)
C45 C46 1.362(5)
C45 H45 0.95
C46 O5 1.373(4)
C47 O5 1.428(4)
C47 C48 1.498(5)
C47 H47A 0.99
C47 H47B 0.99
C48 O6 1.417(4)
C48 H48A 0.99
C48 H48B 0.99
C49 O6 1.429(4)
C49 C50 1.507(5)
C49 H49A 0.99
C49 H49B 0.99
C50 O7 1.421(4)
C50 H50A 0.99
C50 H50B 0.99
C51 O7 1.429(4)
C51 C52 1.503(5)
C51 H51A 0.99
C51 H51B 0.99
C52 O8 1.424(4)
C52 H52A 0.99
C52 H52B 0.99
C53 O8 1.431(4)
C53 C54 1.496(5)
C53 H53A 0.99
C53 H53B 0.99
C54 O4 1.432(4)
C54 H54A 0.99
C54 H54B 0.99
C55 O9 1.363(4)
C55 C56 1.364(5)
C55 C64 1.434(5)
C56 C57 1.414(5)
C56 H56 0.95
C57 C58 1.420(5)
C57 C62 1.424(5)
C58 C59 1.367(6)
C58 H58 0.95
C59 C60 1.408(6)
C59 H59 0.95
C60 C61 1.369(6)
C60 H60 0.95
C61 C62 1.415(5)
C61 H61 0.95
C62 C63 1.419(5)
C63 C64 1.365(5)
C63 H63 0.95
C64 O10 1.359(4)
C65 O10 1.431(4)
C65 C66 1.492(5)
C65 H65A 0.99
C65 H65B 0.99
C66 O11 1.434(4)
C66 H66A 0.99
C66 H66B 0.99
C67 O11 1.426(4)
C67 C68 1.505(5)
C67 H67A 0.99
C67 H67B 0.99
C68 O12 1.421(4)
C68 H68A 0.99
C68 H68B 0.99
C69 O12 1.421(5)
C69 C70 1.503(5)
C69 H69A 0.99
C69 H69B 0.99
C70 O13 1.422(5)
C70 H70A 0.99
C70 H70B 0.99
C71 O13 1.436(4)
C71 C72 1.490(5)
C71 H71A 0.99
C71 H71B 0.99
C72 O9 1.431(4)
C72 H72A 0.99
C72 H72B 0.99
C80 C86 1.491(9)
C80 H80A 0.98
C80 H80B 0.98
C80 H80C 0.98
C81 C82 1.376(9)
C81 C86 1.440(9)
C81 H81 0.95
C82 C83 1.294(9)
C82 H82 0.95
C83 C84 1.342(10)
C83 H83 0.95
C84 C85 1.383(9)
C84 H84 0.95
C85 C86 1.360(9)
C85 H85 0.95
C73 C74 1.493(9)
C73 H73A 0.98
C73 H73B 0.98
C73 H73C 0.98
C74 C75 1.372(8)
C74 C79 1.380(8)
C75 C76 1.385(8)
C75 H75 0.95
C76 C77 1.377(8)
C76 H76 0.95
C77 C78 1.380(8)
C77 H77 0.95
C78 C79 1.364(8)
C78 H78 0.95
C79 H79 0.95
